data_2105766
loop_
_publ_author_name
'Hau, Sam C. K.'
'Tam, Dennis Y. S.'
'Mak, Thomas C. W.'

_publ_section_title
;
 Organosilver(I) framework assembly with trifluoroacetate and
 enediyne-functionalized alicycles
;
_journal_coeditor_code BI5014
_journal_issue 1
_journal_name_full 'Acta Crystallographica Section B'
_journal_page_first 37
_journal_page_last 46
_journal_paper_doi 10.1107/S2052520614000171
_journal_volume 70
_journal_year 2014
_chemical_formula_moiety
;
 22(Ag +), 3(C11 H10 2-), 16(C2 F3 O2 -), 12(C2 H6 S O)
;
_chemical_formula_sum 'C89 H102 Ag22 F48 O44 S12'
_chemical_formula_weight 5545.56
_space_group_crystal_system monoclinic
_space_group_IT_number 15
_space_group_name_Hall '-C 2yc'
_space_group_name_H-M_alt 'C 1 2/c 1'
_symmetry_space_group_name_Hall '-C 2yc'
_symmetry_space_group_name_H-M 'C 1 2/c 1'
_atom_sites_solution_hydrogens geom
_atom_sites_solution_primary direct
_atom_sites_solution_secondary difmap
_audit_creation_method SHELXL-2013
_cell_angle_alpha 90
_cell_angle_beta 93.937(2)
_cell_angle_gamma 90
_cell_formula_units_Z 4
_cell_length_a 21.9927(13)
_cell_length_b 14.8488(13)
_cell_length_c 45.797(3)
_cell_measurement_temperature 173(2)
_cell_volume 14920.4(19)
_computing_cell_refinement 'SAINT (Bruker, 2003)'
_computing_data_collection 'APEX2 (Bruker, 2003)'
_computing_data_reduction SAINT
_computing_molecular_graphics 'DIAMOND (Brandenburg, 2009)'
_computing_publication_material SHELXL-2013
_computing_structure_refinement 'SHELXL-2013 (Sheldrick, 2008)'
_computing_structure_solution 'SHELXS-97 (Sheldrick, 2008)'
_diffrn_ambient_temperature 173(2)
_diffrn_measured_fraction_theta_full 1.000
_diffrn_measured_fraction_theta_max 1.000
_diffrn_measurement_device_type 'Bruker APEX-II CCD diffractometer'
_diffrn_measurement_method '\f and \w scan'
_diffrn_radiation_type MoK\a
_diffrn_radiation_wavelength 0.71073
_diffrn_reflns_av_R_equivalents 0.1311
_diffrn_reflns_limit_h_max 26
_diffrn_reflns_limit_h_min -26
_diffrn_reflns_limit_k_max 17
_diffrn_reflns_limit_k_min -17
_diffrn_reflns_limit_l_max 54
_diffrn_reflns_limit_l_min -54
_diffrn_reflns_number 164822
_diffrn_reflns_theta_full 25.242
_diffrn_reflns_theta_max 25.250
_diffrn_reflns_theta_min 1.656
_exptl_absorpt_coefficient_mu 3.112
_exptl_absorpt_correction_T_max 0.3691
_exptl_absorpt_correction_T_min 0.3052
_exptl_absorpt_correction_type multi-scan
_exptl_absorpt_process_details 'SADABS (Bruker, 2003)'
_exptl_crystal_colour yellow
_exptl_crystal_density_diffrn 2.469
_exptl_crystal_description block
_exptl_crystal_F_000 10584
_exptl_crystal_size_max 0.500
_exptl_crystal_size_mid 0.500
_exptl_crystal_size_min 0.400
_refine_diff_density_max 2.335
_refine_diff_density_min -2.236
_refine_ls_extinction_method none
_refine_ls_goodness_of_fit_ref 1.143
_refine_ls_hydrogen_treatment constr
_refine_ls_matrix_type full
_refine_ls_number_parameters 998
_refine_ls_number_reflns 13506
_refine_ls_number_restraints 508
_refine_ls_restrained_S_all 1.159
_refine_ls_R_factor_all 0.0703
_refine_ls_R_factor_gt 0.0638
_refine_ls_shift/su_max 0.001
_refine_ls_shift/su_mean 0.000
_refine_ls_structure_factor_coef Fsqd
_refine_ls_weighting_details 'w=1/[\s^2^(Fo^2^)+(0.0621P)^2^+504.2735P] where P=(Fo^2^+2Fc^2^)/3'
_refine_ls_weighting_scheme calc
_refine_ls_wR_factor_gt 0.1589
_refine_ls_wR_factor_ref 0.1641
_reflns_number_gt 12140
_reflns_number_total 13506
_reflns_threshold_expression 'I > 2\s(I)'
_cod_data_source_file bi5014sup1.cif
_cod_data_source_block II
_cod_database_code 2105766
_shelx_space_group_comment
;
The symmetry employed for this shelxl refinement is uniquely defined
by the following loop, which should always be used as a source of
symmetry information in preference to the above space-group names.
They are only intended as comments.
;
_shelx_estimated_absorpt_t_min 0.305
_shelx_estimated_absorpt_t_max 0.369

loop_
_space_group_symop_operation_xyz
'x, y, z'
'-x, y, -z+1/2'
'x+1/2, y+1/2, z'
'-x+1/2, y+1/2, -z+1/2'
'-x, -y, -z'
'x, -y, z-1/2'
'-x+1/2, -y+1/2, -z'
'x+1/2, -y+1/2, z-1/2'

loop_
_atom_site_type_symbol
_atom_site_label
_atom_site_fract_x
_atom_site_fract_y
_atom_site_fract_z
_atom_site_U_iso_or_equiv
_atom_site_adp_type
_atom_site_calc_flag
_atom_site_occupancy
_atom_site_disorder_assembly
_atom_site_disorder_group
Ag Ag1 0.78934(3) 0.68328(5) 0.49160(2) 0.02263(16) Uani d 1 . .
Ag Ag2 0.78734(4) 0.82858(6) 0.44754(2) 0.0398(2) Uani d 1 . .
Ag Ag3 0.75820(3) 0.63562(5) 0.42987(2) 0.02748(18) Uani d 1 . .
Ag Ag4 0.66586(3) 0.61903(5) 0.48612(2) 0.02833(18) Uani d 1 . .
Ag Ag5 0.55050(3) 0.61107(5) 0.34015(2) 0.02221(16) Uani d 1 . .
Ag Ag6 0.59408(4) 0.55934(5) 0.40930(2) 0.03211(19) Uani d 1 . .
Ag Ag7 0.66991(3) 0.55186(5) 0.35906(2) 0.02186(16) Uani d 1 . .
Ag Ag8 0.66011(4) 0.72902(5) 0.33473(2) 0.02775(18) Uani d 1 . .
Ag Ag9 0.63728(3) 0.57202(5) 0.29451(2) 0.02596(17) Uani d 1 . .
Ag Ag10 0.54797(4) 0.72234(5) 0.28909(2) 0.02852(18) Uani d 1 . .
Ag Ag11 0.43225(4) 0.61153(7) 0.29338(2) 0.0451(2) Uani d 1 . .
C C1 0.7103(4) 0.7344(6) 0.46118(19) 0.0215(19) Uani d 1 . .
C C2 0.6709(4) 0.7559(6) 0.44217(19) 0.0168(17) Uani d 1 . .
C C3 0.6234(4) 0.7759(6) 0.42031(18) 0.0196(18) Uani d 1 . .
C C4 0.6203(4) 0.7146(6) 0.39587(18) 0.0155(17) Uani d 1 . .
C C5 0.6209(4) 0.6668(6) 0.37422(19) 0.0195(18) Uani d 1 . .
C C6 0.5850(4) 0.8460(6) 0.4211(2) 0.0240(19) Uani d 1 . .
C C7 0.5346(5) 0.8637(7) 0.3981(2) 0.031(2) Uani d 1 . .
H H7A 0.4948 0.8596 0.4069 0.037 Uiso calc 1 . .
H H7B 0.5355 0.8180 0.3825 0.037 Uiso calc 1 . .
C C8 0.5423(5) 0.9557(8) 0.3855(2) 0.038(3) Uani d 1 . .
H H8A 0.5078 0.9682 0.3711 0.046 Uiso calc 1 . .
H H8B 0.5802 0.9572 0.3751 0.046 Uiso calc 1 . .
C C9 0.5450(6) 1.0280(8) 0.4085(3) 0.048(3) Uani d 1 . .
H H9A 0.5054 1.0314 0.4175 0.058 Uiso calc 1 . .
H H9B 0.5526 1.0869 0.3993 0.058 Uiso calc 1 . .
C C10 0.5953(6) 1.0082(8) 0.4320(3) 0.042(3) Uani d 1 . .
H H10A 0.5941 1.0539 0.4477 0.050 Uiso calc 1 . .
H H10B 0.6352 1.0132 0.4234 0.050 Uiso calc 1 . .
C C11 0.5894(5) 0.9149(7) 0.4452(2) 0.036(2) Uani d 1 . .
H H11A 0.6253 0.9021 0.4588 0.044 Uiso calc 1 . .
H H11B 0.5525 0.9121 0.4564 0.044 Uiso calc 1 . .
C C12 0.5352(4) 0.5795(6) 0.29225(19) 0.0210(18) Uani d 1 . .
C C13 0.5178(4) 0.5226(6) 0.2747(2) 0.0238(19) Uani d 1 . .
C C14 0.5000 0.4662(9) 0.2500 0.024(3) Uani d 1 . .
C C15 0.5000 0.3755(12) 0.2500 0.053(4) Uani d 0.5 A 1
C C16 0.5015(10) 0.3245(11) 0.2799(3) 0.027(4) Uani d 0.5 A 1
H H16A 0.5212 0.3611 0.2960 0.032 Uiso calc 0.5 A 1
H H16B 0.4601 0.3071 0.2850 0.032 Uiso calc 0.5 A 1
C C17 0.5396(10) 0.2429(11) 0.2733(4) 0.032(5) Uani d 0.5 A 1
H H17A 0.5491 0.2072 0.2913 0.038 Uiso calc 0.5 A 1
H H17B 0.5783 0.2616 0.2653 0.038 Uiso calc 0.5 A 1
C C18 0.5000 0.1858(13) 0.2500 0.056(5) Uani d 0.5 A 1
H H18A 0.4724 0.1464 0.2605 0.068 Uiso calc 0.25 A 1
H H18B 0.5276 0.1464 0.2395 0.068 Uiso calc 0.25 A 1
C C15' 0.5000 0.3755(12) 0.2500 0.053(4) Uani d 0.5 A 2
C C16' 0.4605(9) 0.3228(10) 0.2262(4) 0.028(4) Uani d 0.5 A 2
H H16C 0.4210 0.3041 0.2335 0.033 Uiso calc 0.5 A 2
H H16D 0.4529 0.3589 0.2082 0.033 Uiso calc 0.5 A 2
C C17' 0.4993(11) 0.2424(11) 0.2789(3) 0.034(5) Uani d 0.5 B 2
H H17C 0.4574 0.2619 0.2824 0.041 Uiso calc 0.5 B 2
H H17D 0.5159 0.2069 0.2960 0.041 Uiso calc 0.5 B 2
C C18' 0.5000 0.1858(13) 0.2500 0.056(5) Uani d 0.5 B 2
H H18C 0.5364 0.1464 0.2514 0.068 Uiso calc 0.25 B 2
H H18D 0.4636 0.1464 0.2486 0.068 Uiso calc 0.25 B 2
S S1 0.78487(19) 0.8805(3) 0.37164(8) 0.0651(11) Uani d 1 . .
O O17 0.7667(5) 0.8145(7) 0.3937(2) 0.068(3) Uani d 1 . .
C C35 0.8556(7) 0.9243(11) 0.3852(4) 0.074(5) Uani d 1 . .
H H35A 0.8869 0.8775 0.3845 0.111 Uiso calc 1 . .
H H35B 0.8528 0.9441 0.4054 0.111 Uiso calc 1 . .
H H35C 0.8664 0.9756 0.3731 0.111 Uiso calc 1 . .
C C36 0.7402(8) 0.9786(12) 0.3757(4) 0.073(5) Uani d 1 . .
H H36A 0.6978 0.9662 0.3688 0.110 Uiso calc 1 . .
H H36B 0.7561 1.0276 0.3640 0.110 Uiso calc 1 . .
H H36C 0.7420 0.9963 0.3963 0.110 Uiso calc 1 . .
S S2 0.82444(12) 0.5793(2) 0.36512(6) 0.0398(7) Uani d 1 . .
O O18 0.7689(3) 0.5882(5) 0.38247(15) 0.0322(16) Uani d 1 . .
C C37 0.8542(7) 0.4724(10) 0.3749(4) 0.062(4) Uani d 1 . .
H H37A 0.8281 0.4255 0.3657 0.093 Uiso calc 1 . .
H H37B 0.8558 0.4655 0.3962 0.093 Uiso calc 1 . .
H H37C 0.8954 0.4667 0.3682 0.093 Uiso calc 1 . .
C C38 0.8819(6) 0.6452(10) 0.3848(3) 0.058(4) Uani d 1 . .
H H38A 0.8730 0.7093 0.3819 0.087 Uiso calc 1 . .
H H38B 0.9218 0.6314 0.3776 0.087 Uiso calc 1 . .
H H38C 0.8825 0.6308 0.4057 0.087 Uiso calc 1 . .
S S3 0.70851(12) 0.41414(18) 0.44499(6) 0.0353(6) Uani d 1 . .
O O19 0.6875(3) 0.5077(5) 0.4360(2) 0.0408(19) Uani d 1 . .
C C39 0.6412(5) 0.3566(8) 0.4541(3) 0.038(3) Uani d 1 . .
H H39A 0.6278 0.3803 0.4726 0.057 Uiso calc 1 . .
H H39B 0.6498 0.2921 0.4562 0.057 Uiso calc 1 . .
H H39C 0.6089 0.3660 0.4385 0.057 Uiso calc 1 . .
C C40 0.7198(8) 0.3579(10) 0.4124(3) 0.062(4) Uani d 1 . .
H H40A 0.7563 0.3816 0.4039 0.092 Uiso calc 1 . .
H H40B 0.6843 0.3670 0.3985 0.092 Uiso calc 1 . .
H H40C 0.7251 0.2934 0.4163 0.092 Uiso calc 1 . .
S S4 0.50992(12) 0.58936(19) 0.47015(6) 0.0326(6) Uani d 1 . .
O O20 0.5711(3) 0.5753(5) 0.45823(15) 0.0326(16) Uani d 1 . .
C C41 0.4837(6) 0.6919(8) 0.4543(3) 0.049(3) Uani d 1 . .
H H41A 0.5068 0.7420 0.4635 0.073 Uiso calc 1 . .
H H41B 0.4403 0.6995 0.4574 0.073 Uiso calc 1 . .
H H41C 0.4893 0.6911 0.4333 0.073 Uiso calc 1 . .
C C42 0.4608(6) 0.5155(9) 0.4499(3) 0.052(3) Uani d 1 . .
H H42A 0.4693 0.4534 0.4562 0.077 Uiso calc 1 . .
H H42B 0.4673 0.5213 0.4290 0.077 Uiso calc 1 . .
H H42C 0.4184 0.5305 0.4532 0.077 Uiso calc 1 . .
S S5 0.30698(15) 0.4898(2) 0.26928(6) 0.0444(7) Uani d 1 . .
O O21 0.3549(4) 0.5579(6) 0.26106(16) 0.045(2) Uani d 1 . .
C C43 0.2612(6) 0.5447(9) 0.2933(3) 0.051(3) Uani d 1 . .
H H43A 0.2345 0.5876 0.2824 0.077 Uiso calc 1 . .
H H43B 0.2871 0.5770 0.3081 0.077 Uiso calc 1 . .
H H43C 0.2363 0.5003 0.3029 0.077 Uiso calc 1 . .
C C44 0.3463(9) 0.4194(13) 0.2956(4) 0.086(6) Uani d 1 . .
H H44A 0.3755 0.3817 0.2860 0.130 Uiso calc 1 . .
H H44B 0.3169 0.3809 0.3049 0.130 Uiso calc 1 . .
H H44C 0.3681 0.4568 0.3106 0.130 Uiso calc 1 . .
S S6 0.59192(19) 0.8495(2) 0.23326(8) 0.0426(9) Uani d 0.8 C 1
O O22 0.5638(3) 0.7548(5) 0.23687(17) 0.0364(17) Uani d 0.8 C 1
C C45 0.5982(7) 0.8621(11) 0.1948(3) 0.061(4) Uani d 0.8 C 1
H H45A 0.5580 0.8755 0.1852 0.092 Uiso calc 0.8 C 1
H H45B 0.6138 0.8061 0.1868 0.092 Uiso calc 0.8 C 1
H H45C 0.6263 0.9115 0.1913 0.092 Uiso calc 0.8 C 1
C C46 0.6716(7) 0.8270(14) 0.2433(4) 0.078(5) Uani d 0.8 C 1
H H46A 0.6773 0.8178 0.2645 0.117 Uiso calc 0.8 C 1
H H46B 0.6963 0.8782 0.2377 0.117 Uiso calc 0.8 C 1
H H46C 0.6842 0.7727 0.2332 0.117 Uiso calc 0.8 C 1
S S6' 0.6140(7) 0.8004(11) 0.2195(3) 0.041(3) Uani d 0.2 C 2
O O22' 0.5638(3) 0.7548(5) 0.23687(17) 0.0364(17) Uani d 0.2 C 2
C C45' 0.5982(7) 0.8621(11) 0.1948(3) 0.061(4) Uani d 0.2 C 2
H H45D 0.5634 0.8378 0.1829 0.092 Uiso calc 0.2 C 2
H H45E 0.6332 0.8680 0.1828 0.092 Uiso calc 0.2 C 2
H H45F 0.5877 0.9214 0.2024 0.092 Uiso calc 0.2 C 2
C C46' 0.6716(7) 0.8270(14) 0.2433(4) 0.078(5) Uani d 0.2 C 2
H H46D 0.6768 0.7796 0.2582 0.117 Uiso calc 0.2 C 2
H H46E 0.6629 0.8843 0.2528 0.117 Uiso calc 0.2 C 2
H H46F 0.7090 0.8326 0.2330 0.117 Uiso calc 0.2 C 2
O O1 0.8974(4) 0.7578(6) 0.49184(18) 0.045(2) Uani d 1 . .
O O2 0.8873(4) 0.7930(6) 0.4443(2) 0.049(2) Uani d 1 . .
C C19 0.9152(5) 0.7633(7) 0.4672(2) 0.027(2) Uani d 1 . .
C C20 0.9780(4) 0.7220(6) 0.46322(19) 0.038(3) Uani d 1 . .
F F1 0.9905(5) 0.7125(9) 0.43640(18) 0.132(5) Uani d 1 . .
F F2 1.0199(4) 0.7694(8) 0.4765(3) 0.133(5) Uani d 1 . .
F F3 0.9826(5) 0.6416(7) 0.4748(3) 0.141(6) Uani d 1 . .
O O3 0.8332(4) 0.5483(5) 0.49281(14) 0.0355(18) Uani d 1 . .
O O4 0.8401(4) 0.5427(6) 0.44397(16) 0.0396(18) Uani d 1 . .
C C21 0.8495(4) 0.5157(6) 0.4696(2) 0.025(2) Uani d 1 . .
C C22 0.8884(4) 0.4292(6) 0.47365(19) 0.042(3) Uani d 1 . .
F F4 0.8742(5) 0.3781(6) 0.4951(2) 0.090(3) Uani d 1 . .
F F5 0.9447(4) 0.4512(7) 0.4790(3) 0.133(5) Uani d 1 . .
F F6 0.8847(7) 0.3806(8) 0.4503(2) 0.149(6) Uani d 1 . .
O O5 0.7685(4) 0.9781(5) 0.44922(17) 0.045(2) Uani d 1 . .
O O6 0.8220(4) 1.0117(5) 0.49086(17) 0.0387(18) Uani d 1 . .
C C23 0.7898(5) 1.0291(6) 0.4684(2) 0.026(2) Uani d 1 . .
C C24 0.7746(4) 1.1289(7) 0.46358(19) 0.040(3) Uani d 1 . .
F F7 0.7487(5) 1.1624(7) 0.4857(2) 0.106(4) Uani d 1 . .
F F8 0.7382(5) 1.1436(6) 0.4406(2) 0.117(5) Uani d 1 . .
F F9 0.8235(4) 1.1746(6) 0.4608(3) 0.117(4) Uani d 1 . .
O O7 0.5097(5) 0.4688(7) 0.3523(3) 0.075(3) Uani d 1 . .
O O8 0.5608(5) 0.4239(6) 0.39316(18) 0.059(3) Uani d 1 . .
C C25 0.5296(6) 0.4136(8) 0.3699(2) 0.038(3) Uani d 1 . .
C C26 0.5147(4) 0.3148(8) 0.3618(2) 0.057(3) Uani d 1 . .
F F10 0.4633(4) 0.3066(7) 0.3464(2) 0.085(3) Uani d 1 . .
F F11 0.5575(4) 0.2834(6) 0.3466(2) 0.083(3) Uani d 1 . .
F F12 0.5119(6) 0.2648(7) 0.38477(17) 0.122(5) Uani d 1 . .
O O9 0.4657(4) 0.6813(8) 0.3609(3) 0.075(4) Uani d 1 . .
O O10 0.3830(4) 0.6358(7) 0.33428(18) 0.047(2) Uani d 1 . .
C C27 0.4115(5) 0.6686(7) 0.3560(2) 0.034(2) Uani d 1 . .
C C28 0.3717(4) 0.6925(6) 0.3817(2) 0.040(3) Uani d 1 . .
F F13 0.3141(3) 0.6898(8) 0.37499(18) 0.088(3) Uani d 1 . .
F F14 0.3864(4) 0.7704(5) 0.3924(2) 0.102(4) Uani d 1 . .
F F15 0.3823(5) 0.6342(6) 0.40308(19) 0.096(3) Uani d 1 . .
O O11 0.7030(4) 0.4237(5) 0.34511(16) 0.0377(18) Uani d 1 . .
O O12 0.6579(4) 0.4157(5) 0.29988(18) 0.046(2) Uani d 1 . .
C C29 0.6873(4) 0.3861(7) 0.3217(2) 0.027(2) Uani d 1 . .
C C30 0.7088(4) 0.2874(6) 0.32048(18) 0.040(3) Uani d 1 . .
F F16 0.7684(3) 0.2844(6) 0.3206(2) 0.073(3) Uani d 1 . .
F F17 0.6945(4) 0.2410(5) 0.34302(18) 0.071(2) Uani d 1 . .
F F18 0.6872(5) 0.2470(6) 0.29714(18) 0.115(5) Uani d 1 . .
O O13 0.7464(4) 0.7305(5) 0.3108(2) 0.046(2) Uani d 1 . .
O O14 0.7368(4) 0.5905(6) 0.2931(2) 0.050(2) Uani d 1 . .
C C31 0.7641(5) 0.6607(7) 0.2992(2) 0.032(2) Uani d 1 . .
C C32 0.8312(5) 0.6627(6) 0.28966(19) 0.047(3) Uani d 1 . .
F F19 0.8680(3) 0.7030(5) 0.30863(15) 0.059(2) Uani d 1 . .
F F20 0.8316(4) 0.7065(7) 0.26516(16) 0.091(3) Uani d 1 . .
F F21 0.8523(4) 0.5828(5) 0.2855(3) 0.105(4) Uani d 1 . .
O O15 0.6420(4) 0.8787(5) 0.32315(19) 0.0419(19) Uani d 1 . .
O O16 0.5514(4) 0.8659(5) 0.29905(18) 0.041(2) Uani d 1 . .
C C33 0.5951(4) 0.9071(6) 0.3113(2) 0.024(2) Uani d 1 . .
C C34 0.5868(4) 1.0114(6) 0.30942(17) 0.032(2) Uani d 1 . .
F F22 0.5309(3) 1.0358(4) 0.31170(17) 0.056(2) Uani d 1 . .
F F23 0.6211(3) 1.0534(4) 0.32930(14) 0.0502(18) Uani d 1 . .
F F24 0.6036(3) 1.0383(4) 0.28404(13) 0.0528(19) Uani d 1 . .

loop_
_atom_site_aniso_label
_atom_site_aniso_U_11
_atom_site_aniso_U_22
_atom_site_aniso_U_33
_atom_site_aniso_U_12
_atom_site_aniso_U_13
_atom_site_aniso_U_23
Ag1 0.0223(3) 0.0238(4) 0.0211(3) 0.0089(3) -0.0032(3) -0.0036(3)
Ag2 0.0338(4) 0.0264(4) 0.0597(6) -0.0024(3) 0.0076(4) 0.0101(4)
Ag3 0.0297(4) 0.0269(4) 0.0255(4) 0.0060(3) -0.0008(3) -0.0101(3)
Ag4 0.0324(4) 0.0248(4) 0.0273(4) -0.0039(3) -0.0018(3) 0.0033(3)
Ag5 0.0245(3) 0.0252(4) 0.0159(3) 0.0007(3) -0.0063(3) -0.0053(3)
Ag6 0.0468(5) 0.0262(4) 0.0238(4) -0.0052(3) 0.0055(3) -0.0020(3)
Ag7 0.0262(4) 0.0195(3) 0.0194(3) 0.0065(3) -0.0026(3) -0.0044(3)
Ag8 0.0342(4) 0.0205(4) 0.0292(4) 0.0018(3) 0.0070(3) 0.0031(3)
Ag9 0.0295(4) 0.0280(4) 0.0201(3) 0.0026(3) -0.0005(3) -0.0030(3)
Ag10 0.0354(4) 0.0161(3) 0.0321(4) -0.0012(3) -0.0114(3) 0.0013(3)
Ag11 0.0337(5) 0.0664(6) 0.0348(5) -0.0089(4) -0.0007(4) -0.0141(4)
C1 0.021(4) 0.024(4) 0.019(4) 0.003(3) 0.001(3) -0.005(3)
C2 0.016(4) 0.014(4) 0.019(4) -0.001(3) -0.005(3) -0.003(3)
C3 0.020(4) 0.024(4) 0.014(4) 0.006(3) -0.007(3) -0.005(3)
C4 0.017(4) 0.016(4) 0.012(4) 0.001(3) -0.006(3) 0.000(3)
C5 0.024(4) 0.018(4) 0.016(4) 0.001(3) -0.005(3) 0.002(3)
C6 0.028(4) 0.024(4) 0.019(4) 0.001(4) -0.005(3) -0.006(3)
C7 0.030(5) 0.030(5) 0.031(5) 0.012(4) -0.006(4) -0.006(4)
C8 0.040(5) 0.040(5) 0.032(5) 0.013(5) -0.011(4) 0.001(4)
C9 0.060(6) 0.033(5) 0.051(6) 0.013(5) -0.003(5) -0.002(5)
C10 0.047(6) 0.034(5) 0.044(6) 0.008(5) -0.001(5) -0.013(5)
C11 0.046(5) 0.036(5) 0.025(5) 0.013(4) -0.010(4) -0.013(4)
C12 0.028(4) 0.018(4) 0.016(4) -0.002(3) -0.008(3) -0.001(3)
C13 0.035(5) 0.018(4) 0.017(4) 0.000(4) -0.007(4) 0.004(3)
C14 0.040(6) 0.016(5) 0.015(5) 0.000 -0.011(5) 0.000
C15 0.073(7) 0.038(6) 0.044(7) 0.000 -0.017(6) 0.000
C16 0.030(8) 0.029(8) 0.020(7) 0.000(7) -0.007(6) 0.013(6)
C17 0.036(8) 0.024(8) 0.035(8) 0.004(7) -0.004(7) -0.007(7)
C18 0.070(7) 0.046(7) 0.053(7) 0.000 0.001(6) 0.000
C15' 0.073(7) 0.038(6) 0.044(7) 0.000 -0.017(6) 0.000
C16' 0.027(8) 0.027(8) 0.028(8) -0.003(7) -0.004(7) -0.002(6)
C17' 0.039(9) 0.025(8) 0.038(8) -0.003(7) 0.003(7) 0.004(7)
C18' 0.070(7) 0.046(7) 0.053(7) 0.000 0.001(6) 0.000
S1 0.073(2) 0.077(3) 0.047(2) -0.029(2) 0.0182(17) -0.0290(18)
O17 0.072(7) 0.054(6) 0.081(7) -0.032(5) 0.029(6) -0.023(5)
C35 0.065(9) 0.057(8) 0.104(12) -0.016(7) 0.030(9) -0.001(8)
C36 0.068(9) 0.082(10) 0.065(9) 0.010(8) -0.030(7) 0.005(8)
S2 0.0297(14) 0.0650(19) 0.0246(13) -0.0007(13) 0.0012(10) 0.0002(13)
O18 0.024(3) 0.044(4) 0.028(4) -0.001(3) 0.000(3) -0.016(3)
C37 0.050(7) 0.056(8) 0.081(10) 0.005(6) 0.013(7) -0.019(7)
C38 0.041(7) 0.061(8) 0.072(9) -0.025(6) 0.004(6) -0.008(7)
S3 0.0309(13) 0.0304(13) 0.0450(16) 0.0046(11) 0.0054(11) 0.0044(12)
O19 0.021(4) 0.028(4) 0.073(6) 0.004(3) 0.004(4) 0.002(4)
C39 0.034(5) 0.036(6) 0.045(6) -0.011(5) 0.002(5) 0.004(5)
C40 0.087(10) 0.048(7) 0.053(8) 0.029(7) 0.024(7) 0.014(6)
S4 0.0288(13) 0.0395(14) 0.0297(13) 0.0053(11) 0.0041(10) 0.0044(11)
O20 0.022(3) 0.049(5) 0.027(4) -0.001(3) 0.004(3) -0.003(3)
C41 0.039(6) 0.039(6) 0.066(8) 0.006(5) -0.008(6) 0.004(6)
C42 0.038(6) 0.046(7) 0.070(8) -0.013(5) 0.002(6) -0.013(6)
S5 0.0527(18) 0.0508(18) 0.0307(14) -0.0273(15) 0.0094(13) -0.0064(13)
O21 0.052(5) 0.064(6) 0.019(4) -0.032(4) -0.004(3) 0.003(4)
C43 0.055(7) 0.049(7) 0.050(7) 0.003(6) 0.003(6) -0.004(6)
C44 0.094(11) 0.073(10) 0.094(12) 0.011(9) 0.020(10) 0.039(9)
S6 0.061(2) 0.0316(18) 0.0368(19) -0.0136(17) 0.0128(17) -0.0066(16)
O22 0.040(4) 0.030(4) 0.040(4) -0.003(3) 0.003(3) 0.004(3)
C45 0.067(8) 0.067(8) 0.051(7) -0.010(7) 0.008(6) 0.008(6)
C46 0.054(8) 0.114(11) 0.065(8) -0.028(8) -0.008(7) -0.009(8)
S6' 0.051(8) 0.052(9) 0.018(6) -0.018(7) -0.002(6) 0.001(6)
O22' 0.040(4) 0.030(4) 0.040(4) -0.003(3) 0.003(3) 0.004(3)
C45' 0.067(8) 0.067(8) 0.051(7) -0.010(7) 0.008(6) 0.008(6)
C46' 0.054(8) 0.114(11) 0.065(8) -0.028(8) -0.008(7) -0.009(8)
O1 0.041(5) 0.059(5) 0.036(4) 0.013(4) 0.011(4) -0.003(4)
O2 0.035(4) 0.060(6) 0.055(5) 0.009(4) 0.014(4) 0.016(4)
C19 0.028(5) 0.024(4) 0.030(5) 0.005(4) 0.004(4) -0.003(4)
C20 0.034(5) 0.043(6) 0.038(5) 0.004(5) 0.008(4) -0.003(5)
F1 0.103(8) 0.218(13) 0.079(7) 0.103(9) 0.024(6) -0.018(8)
F2 0.039(5) 0.164(11) 0.195(12) -0.004(6) 0.009(6) -0.109(10)
F3 0.091(8) 0.121(9) 0.216(13) 0.060(7) 0.046(8) 0.071(9)
O3 0.052(5) 0.035(4) 0.017(3) 0.023(4) -0.011(3) -0.007(3)
O4 0.041(4) 0.049(5) 0.030(4) 0.016(4) 0.006(3) 0.002(3)
C21 0.024(4) 0.024(4) 0.025(5) 0.004(4) -0.001(4) 0.001(4)
C22 0.044(6) 0.038(5) 0.045(6) 0.016(5) 0.004(5) -0.004(5)
F4 0.108(7) 0.055(5) 0.111(8) 0.040(5) 0.033(6) 0.036(5)
F5 0.053(6) 0.090(8) 0.254(14) 0.033(5) 0.007(7) 0.052(9)
F6 0.260(15) 0.103(8) 0.081(7) 0.111(9) -0.013(9) -0.032(6)
O5 0.069(6) 0.028(4) 0.036(4) 0.010(4) -0.011(4) 0.001(3)
O6 0.051(5) 0.022(4) 0.041(4) 0.001(3) -0.014(4) 0.004(3)
C23 0.037(5) 0.019(4) 0.024(4) 0.003(4) 0.012(4) -0.005(4)
C24 0.045(6) 0.032(5) 0.042(6) 0.009(5) 0.006(5) 0.006(4)
F7 0.159(10) 0.063(6) 0.101(8) 0.048(6) 0.052(7) 0.005(5)
F8 0.179(11) 0.051(5) 0.109(8) 0.034(6) -0.074(8) 0.004(5)
F9 0.099(8) 0.045(5) 0.212(13) -0.004(5) 0.041(8) 0.031(7)
O7 0.070(7) 0.050(6) 0.098(8) -0.026(5) -0.031(6) 0.031(6)
O8 0.099(8) 0.040(5) 0.032(5) -0.015(5) -0.024(5) -0.001(4)
C25 0.050(6) 0.037(5) 0.027(5) -0.016(5) 0.007(4) 0.004(4)
C26 0.070(7) 0.062(7) 0.039(6) -0.016(6) -0.004(6) 0.002(5)
F10 0.083(6) 0.089(7) 0.083(6) -0.039(5) 0.002(5) -0.030(5)
F11 0.096(7) 0.069(6) 0.084(6) 0.010(5) -0.006(5) -0.034(5)
F12 0.237(13) 0.065(6) 0.063(6) -0.070(8) -0.003(7) 0.010(5)
O9 0.027(5) 0.097(8) 0.099(8) -0.005(5) 0.004(5) -0.069(7)
O10 0.033(4) 0.071(6) 0.038(4) 0.001(4) -0.002(3) -0.016(4)
C27 0.029(5) 0.032(5) 0.041(5) 0.004(4) -0.005(4) -0.004(4)
C28 0.036(5) 0.046(6) 0.037(5) 0.004(5) -0.009(4) -0.004(5)
F13 0.039(4) 0.173(10) 0.053(5) 0.016(5) -0.001(4) -0.013(6)
F14 0.109(8) 0.068(6) 0.136(9) -0.007(6) 0.064(7) -0.048(6)
F15 0.129(9) 0.110(8) 0.049(5) 0.032(7) 0.012(5) 0.017(5)
O11 0.052(5) 0.031(4) 0.029(4) 0.012(3) -0.009(3) -0.012(3)
O12 0.065(6) 0.028(4) 0.041(5) 0.011(4) -0.028(4) -0.006(3)
C29 0.022(4) 0.024(4) 0.033(5) 0.003(4) -0.001(4) -0.003(4)
C30 0.041(5) 0.035(5) 0.043(6) 0.020(5) -0.005(5) -0.014(5)
F16 0.047(4) 0.077(6) 0.097(7) 0.035(4) 0.011(4) 0.008(5)
F17 0.087(6) 0.033(4) 0.094(6) 0.001(4) 0.019(5) 0.009(4)
F18 0.168(10) 0.068(6) 0.095(7) 0.065(6) -0.086(7) -0.064(5)
O13 0.046(5) 0.037(5) 0.058(5) -0.006(4) 0.026(4) -0.008(4)
O14 0.038(5) 0.049(5) 0.065(6) -0.005(4) 0.012(4) -0.018(4)
C31 0.029(5) 0.036(5) 0.031(5) 0.001(4) 0.001(4) 0.002(4)
C32 0.046(6) 0.056(6) 0.042(6) 0.003(5) 0.011(5) -0.007(5)
F19 0.031(4) 0.088(6) 0.059(5) -0.014(4) 0.001(3) 0.006(4)
F20 0.056(5) 0.166(10) 0.051(5) -0.022(6) 0.017(4) 0.024(6)
F21 0.068(6) 0.086(7) 0.168(11) 0.010(5) 0.049(7) -0.036(7)
O15 0.041(4) 0.022(4) 0.061(5) -0.003(3) -0.011(4) 0.003(4)
O16 0.054(5) 0.014(3) 0.053(5) -0.005(3) -0.019(4) -0.001(3)
C33 0.029(5) 0.017(4) 0.027(4) -0.002(4) 0.003(4) -0.001(3)
C34 0.040(5) 0.017(4) 0.040(5) -0.003(4) 0.003(4) 0.005(4)
F22 0.049(4) 0.024(3) 0.095(6) 0.011(3) -0.001(4) 0.007(4)
F23 0.068(5) 0.020(3) 0.060(4) -0.009(3) -0.017(4) -0.005(3)
F24 0.078(5) 0.032(3) 0.048(4) -0.005(3) 0.005(4) 0.019(3)

loop_
_atom_type_symbol
_atom_type_description
_atom_type_scat_dispersion_real
_atom_type_scat_dispersion_imag
_atom_type_scat_source
C C 0.0033 0.0016 'International Tables Vol C Tables 4.2.6.8 and 6.1.1.4'
H H 0.0000 0.0000 'International Tables Vol C Tables 4.2.6.8 and 6.1.1.4'
Ag Ag -0.8971 1.1015 'International Tables Vol C Tables 4.2.6.8 and 6.1.1.4'
F F 0.0171 0.0103 'International Tables Vol C Tables 4.2.6.8 and 6.1.1.4'
O O 0.0106 0.0060 'International Tables Vol C Tables 4.2.6.8 and 6.1.1.4'
S S 0.1246 0.1234 'International Tables Vol C Tables 4.2.6.8 and 6.1.1.4'

loop_
_geom_angle_atom_site_label_1
_geom_angle_atom_site_label_2
_geom_angle_atom_site_label_3
_geom_angle_site_symmetry_1
_geom_angle_site_symmetry_3
_geom_angle
O3 Ag1 C1 . . 128.8(3)
O3 Ag1 C1 . 7_666 116.5(3)
C1 Ag1 C1 . 7_666 108.9(2)
O3 Ag1 Ag1 . 7_666 156.2(2)
C1 Ag1 Ag1 . 7_666 57.9(2)
C1 Ag1 Ag1 7_666 7_666 51.1(2)
O3 Ag1 Ag4 . . 96.2(2)
C1 Ag1 Ag4 . . 51.8(2)
C1 Ag1 Ag4 7_666 . 100.7(2)
Ag1 Ag1 Ag4 7_666 . 69.98(3)
O3 Ag1 Ag3 . . 83.07(17)
C1 Ag1 Ag3 . . 51.5(2)
C1 Ag1 Ag3 7_666 . 160.0(2)
Ag1 Ag1 Ag3 7_666 . 109.22(4)
Ag4 Ag1 Ag3 . . 71.38(3)
O3 Ag1 Ag2 . . 131.4(2)
C1 Ag1 Ag2 . . 50.5(2)
C1 Ag1 Ag2 7_666 . 103.6(2)
Ag1 Ag1 Ag2 7_666 . 71.78(3)
Ag4 Ag1 Ag2 . . 102.32(3)
Ag3 Ag1 Ag2 . . 61.88(3)
O3 Ag1 Ag4 . 7_666 133.4(2)
C1 Ag1 Ag4 . 7_666 95.3(2)
C1 Ag1 Ag4 7_666 7_666 45.3(2)
Ag1 Ag1 Ag4 7_666 7_666 56.44(3)
Ag4 Ag1 Ag4 . 7_666 126.42(3)
Ag3 Ag1 Ag4 . 7_666 124.42(3)
Ag2 Ag1 Ag4 . 7_666 62.80(3)
O3 Ag1 Ag2 . 7_666 100.0(2)
C1 Ag1 Ag2 . 7_666 96.9(2)
C1 Ag1 Ag2 7_666 7_666 43.5(2)
Ag1 Ag1 Ag2 7_666 7_666 56.57(3)
Ag4 Ag1 Ag2 . 7_666 61.96(3)
Ag3 Ag1 Ag2 . 7_666 133.31(3)
Ag2 Ag1 Ag2 . 7_666 128.35(3)
Ag4 Ag1 Ag2 7_666 7_666 86.86(3)
O5 Ag2 O2 . . 114.2(3)
O5 Ag2 C1 . . 116.4(3)
O2 Ag2 C1 . . 127.2(3)
O5 Ag2 O17 . . 95.5(3)
O2 Ag2 O17 . . 91.6(3)
C1 Ag2 O17 . . 97.4(3)
O5 Ag2 Ag1 . . 133.5(2)
O2 Ag2 Ag1 . . 84.6(2)
C1 Ag2 Ag1 . . 49.5(2)
O17 Ag2 Ag1 . . 127.6(2)
O5 Ag2 Ag3 . . 154.2(2)
O2 Ag2 Ag3 . . 87.2(3)
C1 Ag2 Ag3 . . 49.9(2)
O17 Ag2 Ag3 . . 68.6(2)
Ag1 Ag2 Ag3 . . 59.01(3)
O5 Ag2 Ag4 . 7_666 77.2(2)
O2 Ag2 Ag4 . 7_666 82.5(2)
C1 Ag2 Ag4 . 7_666 94.8(2)
O17 Ag2 Ag4 . 7_666 167.6(2)
Ag1 Ag2 Ag4 . 7_666 62.94(3)
Ag3 Ag2 Ag4 . 7_666 121.69(3)
O5 Ag2 Ag1 . 7_666 85.4(2)
O2 Ag2 Ag1 . 7_666 125.7(2)
C1 Ag2 Ag1 . 7_666 47.6(2)
O17 Ag2 Ag1 . 7_666 138.6(2)
Ag1 Ag2 Ag1 . 7_666 51.65(3)
Ag3 Ag2 Ag1 . 7_666 93.61(3)
Ag4 Ag2 Ag1 7_666 7_666 51.61(2)
O18 Ag3 O4 . . 87.3(3)
O18 Ag3 C1 . . 147.4(3)
O4 Ag3 C1 . . 124.9(3)
O18 Ag3 O19 . . 88.7(3)
O4 Ag3 O19 . . 89.6(3)
C1 Ag3 O19 . . 95.6(3)
O18 Ag3 C2 . . 121.0(3)
O4 Ag3 C2 . . 151.6(3)
C1 Ag3 C2 . . 26.9(3)
O19 Ag3 C2 . . 91.3(2)
O18 Ag3 Ag1 . . 160.46(17)
O4 Ag3 Ag1 . . 75.61(19)
C1 Ag3 Ag1 . . 49.4(2)
O19 Ag3 Ag1 . . 100.4(2)
C2 Ag3 Ag1 . . 76.33(18)
O18 Ag3 Ag2 . . 120.4(2)
O4 Ag3 Ag2 . . 109.9(2)
C1 Ag3 Ag2 . . 48.9(2)
O19 Ag3 Ag2 . . 144.55(19)
C2 Ag3 Ag2 . . 57.42(18)
Ag1 Ag3 Ag2 . . 59.12(3)
O6 Ag4 C1 7_666 . 147.4(3)
O6 Ag4 O20 7_666 . 95.0(3)
C1 Ag4 O20 . . 108.2(3)
O6 Ag4 O1 7_666 7_666 119.4(3)
C1 Ag4 O1 . 7_666 85.7(3)
O20 Ag4 O1 . 7_666 85.9(3)
O6 Ag4 Ag1 7_666 . 99.6(2)
C1 Ag4 Ag1 . . 50.8(2)
O20 Ag4 Ag1 . . 153.69(17)
O1 Ag4 Ag1 7_666 . 105.4(2)
O6 Ag4 Ag2 7_666 7_666 75.1(2)
C1 Ag4 Ag2 . 7_666 99.6(2)
O20 Ag4 Ag2 . 7_666 139.12(16)
O1 Ag4 Ag2 7_666 7_666 66.56(19)
Ag1 Ag4 Ag2 . 7_666 66.44(3)
O6 Ag4 Ag1 7_666 7_666 128.3(2)
C1 Ag4 Ag1 . 7_666 49.8(2)
O20 Ag4 Ag1 . 7_666 129.23(19)
O1 Ag4 Ag1 7_666 7_666 52.2(2)
Ag1 Ag4 Ag1 . 7_666 53.58(3)
Ag2 Ag4 Ag1 7_666 7_666 54.25(2)
C12 Ag5 C5 . . 142.6(3)
C12 Ag5 O7 . . 90.6(4)
C5 Ag5 O7 . . 114.4(3)
C12 Ag5 O9 . . 114.3(4)
C5 Ag5 O9 . . 94.6(3)
O7 Ag5 O9 . . 88.7(4)
C12 Ag5 Ag7 . . 107.8(2)
C5 Ag5 Ag7 . . 48.3(2)
O7 Ag5 Ag7 . . 90.5(3)
O9 Ag5 Ag7 . . 137.9(3)
C12 Ag5 Ag10 . . 47.9(2)
C5 Ag5 Ag10 . . 108.9(2)
O7 Ag5 Ag10 . . 136.0(3)
O9 Ag5 Ag10 . . 95.8(3)
Ag7 Ag5 Ag10 . . 113.12(3)
C12 Ag5 Ag9 . . 48.3(2)
C5 Ag5 Ag9 . . 96.5(2)
O7 Ag5 Ag9 . . 105.2(3)
O9 Ag5 Ag9 . . 156.6(3)
Ag7 Ag5 Ag9 . . 62.09(2)
Ag10 Ag5 Ag9 . . 61.11(3)
C12 Ag5 Ag8 . . 96.2(2)
C5 Ag5 Ag8 . . 48.2(2)
O7 Ag5 Ag8 . . 148.8(3)
O9 Ag5 Ag8 . . 115.5(3)
Ag7 Ag5 Ag8 . . 58.43(2)
Ag10 Ag5 Ag8 . . 64.30(3)
Ag9 Ag5 Ag8 . . 59.97(2)
C12 Ag5 Ag11 . . 45.4(2)
C5 Ag5 Ag11 . . 157.7(2)
O7 Ag5 Ag11 . . 81.9(2)
O9 Ag5 Ag11 . . 69.6(2)
Ag7 Ag5 Ag11 . . 151.61(3)
Ag10 Ag5 Ag11 . . 59.40(3)
Ag9 Ag5 Ag11 . . 93.45(3)
Ag8 Ag5 Ag11 . . 123.65(3)
C12 Ag5 Ag6 . . 153.3(2)
C5 Ag5 Ag6 . . 45.2(2)
O7 Ag5 Ag6 . . 70.2(3)
O9 Ag5 Ag6 . . 84.5(3)
Ag7 Ag5 Ag6 . . 56.02(2)
Ag10 Ag5 Ag6 . . 153.83(3)
Ag9 Ag5 Ag6 . . 117.69(3)
Ag8 Ag5 Ag6 . . 91.88(3)
Ag11 Ag5 Ag6 . . 142.21(3)
O8 Ag6 O20 . . 108.6(3)
O8 Ag6 C5 . . 118.1(3)
O20 Ag6 C5 . . 131.3(3)
O8 Ag6 O19 . . 97.4(3)
O20 Ag6 O19 . . 77.4(3)
C5 Ag6 O19 . . 108.2(3)
O8 Ag6 C4 . . 146.2(3)
O20 Ag6 C4 . . 102.3(3)
C5 Ag6 C4 . . 29.2(3)
O19 Ag6 C4 . . 102.4(3)
O8 Ag6 Ag7 . . 84.2(3)
O20 Ag6 Ag7 . . 157.66(17)
C5 Ag6 Ag7 . . 46.6(2)
O19 Ag6 Ag7 . . 82.9(2)
C4 Ag6 Ag7 . . 71.6(2)
O8 Ag6 Ag5 . . 80.1(2)
O20 Ag6 Ag5 . . 144.92(18)
C5 Ag6 Ag5 . . 43.0(2)
O19 Ag6 Ag5 . . 136.5(2)
C4 Ag6 Ag5 . . 66.69(18)
Ag7 Ag6 Ag5 . . 53.56(2)
O11 Ag7 C5 . . 169.1(3)
O11 Ag7 O18 . . 90.9(3)
C5 Ag7 O18 . . 97.8(3)
O11 Ag7 Ag5 . . 120.5(2)
C5 Ag7 Ag5 . . 51.9(2)
O18 Ag7 Ag5 . . 148.06(18)
O11 Ag7 Ag8 . . 135.8(2)
C5 Ag7 Ag8 . . 51.1(2)
O18 Ag7 Ag8 . . 90.52(19)
Ag5 Ag7 Ag8 . . 63.52(3)
O11 Ag7 Ag6 . . 119.2(2)
C5 Ag7 Ag6 . . 52.8(2)
O18 Ag7 Ag6 . . 100.75(17)
Ag5 Ag7 Ag6 . . 70.42(3)
Ag8 Ag7 Ag6 . . 103.83(3)
O11 Ag7 Ag9 . . 81.9(2)
C5 Ag7 Ag9 . . 98.4(2)
O18 Ag7 Ag9 . . 124.03(18)
Ag5 Ag7 Ag9 . . 61.16(2)
Ag8 Ag7 Ag9 . . 61.25(2)
Ag6 Ag7 Ag9 . . 131.03(3)
C5 Ag8 O13 . . 140.8(3)
C5 Ag8 O15 . . 120.5(3)
O13 Ag8 O15 . . 90.9(3)
C5 Ag8 Ag7 . . 48.2(2)
O13 Ag8 Ag7 . . 98.9(2)
O15 Ag8 Ag7 . . 168.7(2)
C5 Ag8 Ag9 . . 96.7(2)
O13 Ag8 Ag9 . . 79.6(2)
O15 Ag8 Ag9 . . 126.1(2)
Ag7 Ag8 Ag9 . . 61.84(2)
C5 Ag8 Ag5 . . 48.8(2)
O13 Ag8 Ag5 . . 138.8(2)
O15 Ag8 Ag5 . . 116.9(2)
Ag7 Ag8 Ag5 . . 58.05(2)
Ag9 Ag8 Ag5 . . 59.66(2)
C5 Ag8 Ag10 . . 101.3(2)
O13 Ag8 Ag10 . . 109.1(2)
O15 Ag8 Ag10 . . 76.2(2)
Ag7 Ag8 Ag10 . . 105.46(3)
Ag9 Ag8 Ag10 . . 58.12(2)
Ag5 Ag8 Ag10 . . 55.63(2)
O14 Ag9 C12 . . 169.2(3)
O14 Ag9 O12 . . 86.7(3)
C12 Ag9 O12 . . 103.7(3)
O14 Ag9 O21 . 2_655 81.2(3)
C12 Ag9 O21 . 2_655 95.3(3)
O12 Ag9 O21 . 2_655 89.9(3)
O14 Ag9 Ag10 . . 123.7(2)
C12 Ag9 Ag10 . . 46.0(2)
O12 Ag9 Ag10 . . 149.7(2)
O21 Ag9 Ag10 2_655 . 93.86(17)
O14 Ag9 Ag5 . . 132.8(2)
C12 Ag9 Ag5 . . 48.4(2)
O12 Ag9 Ag5 . . 104.1(2)
O21 Ag9 Ag5 2_655 . 143.04(18)
Ag10 Ag9 Ag5 . . 57.42(2)
O14 Ag9 Ag8 . . 78.3(2)
C12 Ag9 Ag8 . . 96.6(2)
O12 Ag9 Ag8 . . 132.48(18)
O21 Ag9 Ag8 2_655 . 130.8(2)
Ag10 Ag9 Ag8 . . 63.14(3)
Ag5 Ag9 Ag8 . . 60.37(2)
O14 Ag9 Ag7 . . 82.6(3)
C12 Ag9 Ag7 . . 102.8(2)
O12 Ag9 Ag7 . . 76.71(19)
O21 Ag9 Ag7 2_655 . 159.52(17)
Ag10 Ag9 Ag7 . . 105.57(3)
Ag5 Ag9 Ag7 . . 56.75(2)
Ag8 Ag9 Ag7 . . 56.91(2)
C12 Ag10 O16 . . 162.8(3)
C12 Ag10 O22 . . 106.5(3)
O16 Ag10 O22 . . 90.4(3)
C12 Ag10 Ag5 . . 50.9(2)
O16 Ag10 Ag5 . . 113.3(2)
O22 Ag10 Ag5 . . 154.39(18)
C12 Ag10 Ag9 . . 48.8(2)
O16 Ag10 Ag9 . . 134.7(2)
O22 Ag10 Ag9 . . 95.19(18)
Ag5 Ag10 Ag9 . . 61.47(2)
C12 Ag10 Ag11 . . 49.3(3)
O16 Ag10 Ag11 . . 122.1(2)
O22 Ag10 Ag11 . . 109.84(18)
Ag5 Ag10 Ag11 . . 66.73(3)
Ag9 Ag10 Ag11 . . 98.00(3)
C12 Ag10 Ag8 . . 95.0(2)
O16 Ag10 Ag8 . . 79.3(2)
O22 Ag10 Ag8 . . 118.74(18)
Ag5 Ag10 Ag8 . . 60.08(2)
Ag9 Ag10 Ag8 . . 58.74(2)
Ag11 Ag10 Ag8 . . 126.76(3)
O10 Ag11 C12 . . 125.2(3)
O10 Ag11 O21 . . 102.2(3)
C12 Ag11 O21 . . 126.2(3)
O10 Ag11 C13 . . 141.7(3)
C12 Ag11 C13 . . 28.8(3)
O21 Ag11 C13 . . 97.8(3)
O10 Ag11 O22' . 2_655 110.8(3)
C12 Ag11 O22' . 2_655 95.2(3)
O21 Ag11 O22' . 2_655 89.4(3)
C13 Ag11 O22' . 2_655 101.6(3)
O10 Ag11 O22 . 2_655 110.8(3)
C12 Ag11 O22 . 2_655 95.2(3)
O21 Ag11 O22 . 2_655 89.4(3)
C13 Ag11 O22 . 2_655 101.6(3)
O10 Ag11 Ag10 . . 114.7(2)
C12 Ag11 Ag10 . . 44.6(2)
O21 Ag11 Ag10 . . 136.36(19)
C13 Ag11 Ag10 . . 67.1(2)
O22' Ag11 Ag10 2_655 . 56.89(18)
O22 Ag11 Ag10 2_655 . 56.89(18)
O10 Ag11 Ag5 . . 82.0(2)
C12 Ag11 Ag5 . . 43.6(2)
O21 Ag11 Ag5 . . 159.7(2)
C13 Ag11 Ag5 . . 68.8(2)
O22' Ag11 Ag5 2_655 . 107.75(18)
O22 Ag11 Ag5 2_655 . 107.75(18)
Ag10 Ag11 Ag5 . . 53.87(2)
C2 C1 Ag1 . . 172.1(7)
C2 C1 Ag4 . . 103.9(7)
Ag1 C1 Ag4 . . 77.4(3)
C2 C1 Ag2 . . 98.4(7)
Ag1 C1 Ag2 . . 79.9(3)
Ag4 C1 Ag2 . . 157.3(4)
C2 C1 Ag3 . . 93.1(6)
Ag1 C1 Ag3 . . 79.1(3)
Ag4 C1 Ag3 . . 93.5(3)
Ag2 C1 Ag3 . . 81.1(3)
C2 C1 Ag1 . 7_666 116.7(7)
Ag1 C1 Ag1 . 7_666 71.1(2)
Ag4 C1 Ag1 . 7_666 84.9(3)
Ag2 C1 Ag1 . 7_666 88.8(3)
Ag3 C1 Ag1 . 7_666 149.8(4)
C1 C2 C3 . . 176.6(10)
C1 C2 Ag3 . . 60.0(5)
C3 C2 Ag3 . . 119.1(6)
C6 C3 C2 . . 125.1(8)
C6 C3 C4 . . 120.9(8)
C2 C3 C4 . . 114.0(7)
C5 C4 C3 . . 175.0(10)
C5 C4 Ag6 . . 71.0(6)
C3 C4 Ag6 . . 113.4(6)
C4 C5 Ag7 . . 139.0(7)
C4 C5 Ag8 . . 116.1(7)
Ag7 C5 Ag8 . . 80.7(3)
C4 C5 Ag5 . . 136.4(7)
Ag7 C5 Ag5 . . 79.8(3)
Ag8 C5 Ag5 . . 83.0(3)
C4 C5 Ag6 . . 79.8(6)
Ag7 C5 Ag6 . . 80.7(3)
Ag8 C5 Ag6 . . 161.3(4)
Ag5 C5 Ag6 . . 91.8(3)
C3 C6 C7 . . 123.8(8)
C3 C6 C11 . . 122.5(8)
C7 C6 C11 . . 113.7(8)
C6 C7 C8 . . 109.5(9)
C6 C7 H7A . . 109.8
C8 C7 H7A . . 109.8
C6 C7 H7B . . 109.8
C8 C7 H7B . . 109.8
H7A C7 H7B . . 108.2
C7 C8 C9 . . 112.5(10)
C7 C8 H8A . . 109.1
C9 C8 H8A . . 109.1
C7 C8 H8B . . 109.1
C9 C8 H8B . . 109.1
H8A C8 H8B . . 107.8
C8 C9 C10 . . 110.5(10)
C8 C9 H9A . . 109.6
C10 C9 H9A . . 109.6
C8 C9 H9B . . 109.6
C10 C9 H9B . . 109.6
H9A C9 H9B . . 108.1
C9 C10 C11 . . 112.3(10)
C9 C10 H10A . . 109.1
C11 C10 H10A . . 109.1
C9 C10 H10B . . 109.1
C11 C10 H10B . . 109.1
H10A C10 H10B . . 107.9
C6 C11 C10 . . 109.3(9)
C6 C11 H11A . . 109.8
C10 C11 H11A . . 109.8
C6 C11 H11B . . 109.8
C10 C11 H11B . . 109.8
H11A C11 H11B . . 108.3
C13 C12 Ag10 . . 133.0(7)
C13 C12 Ag9 . . 105.4(7)
Ag10 C12 Ag9 . . 85.2(3)
C13 C12 Ag5 . . 144.5(8)
Ag10 C12 Ag5 . . 81.3(3)
Ag9 C12 Ag5 . . 83.3(3)
C13 C12 Ag11 . . 83.9(7)
Ag10 C12 Ag11 . . 86.1(3)
Ag9 C12 Ag11 . . 170.2(4)
Ag5 C12 Ag11 . . 90.9(3)
C12 C13 C14 . . 170.0(10)
C12 C13 Ag11 . . 67.3(6)
C14 C13 Ag11 . . 114.0(5)
C15 C14 C13 . . 125.6(5)
C15 C14 C13 . 2_655 125.6(5)
C13 C14 C13 . 2_655 108.8(11)
C14 C15 C16 . 2_655 119.0(9)
C14 C15 C16 . . 119.0(9)
C16 C15 C16 2_655 . 122.1(17)
C17 C16 C15 . . 101.1(14)
C17 C16 H16A . . 111.6
C15 C16 H16A . . 111.6
C17 C16 H16B . . 111.6
C15 C16 H16B . . 111.6
H16A C16 H16B . . 109.4
C16 C17 C18 . . 106.2(14)
C16 C17 H17A . . 110.5
C18 C17 H17A . . 110.5
C16 C17 H17B . . 110.5
C18 C17 H17B . . 110.5
H17A C17 H17B . . 108.7
C17 C18 C17 . 2_655 114.9(17)
C17 C18 H18A . . 108.5
C17 C18 H18A 2_655 . 108.5
C17 C18 H18B . . 108.5
C17 C18 H18B 2_655 . 108.5
H18A C18 H18B . . 107.5
C17' C16' H16C 2_655 . 111.4
C17' C16' H16D 2_655 . 111.4
H16C C16' H16D . . 109.3
C16' C17' H17C 2_655 . 110.8
C16' C17' H17D 2_655 . 110.8
H17C C17' H17D . . 108.9
O17 S1 C35 . . 106.1(8)
O17 S1 C36 . . 107.2(8)
C35 S1 C36 . . 98.2(8)
S1 O17 Ag2 . . 125.5(5)
S1 C35 H35A . . 109.5
S1 C35 H35B . . 109.5
H35A C35 H35B . . 109.5
S1 C35 H35C . . 109.5
H35A C35 H35C . . 109.5
H35B C35 H35C . . 109.5
S1 C36 H36A . . 109.5
S1 C36 H36B . . 109.5
H36A C36 H36B . . 109.5
S1 C36 H36C . . 109.5
H36A C36 H36C . . 109.5
H36B C36 H36C . . 109.5
O18 S2 C37 . . 104.2(6)
O18 S2 C38 . . 104.9(6)
C37 S2 C38 . . 97.3(7)
S2 O18 Ag3 . . 131.3(4)
S2 O18 Ag7 . . 118.9(4)
Ag3 O18 Ag7 . . 109.8(3)
S2 C37 H37A . . 109.5
S2 C37 H37B . . 109.5
H37A C37 H37B . . 109.5
S2 C37 H37C . . 109.5
H37A C37 H37C . . 109.5
H37B C37 H37C . . 109.5
S2 C38 H38A . . 109.5
S2 C38 H38B . . 109.5
H38A C38 H38B . . 109.5
S2 C38 H38C . . 109.5
H38A C38 H38C . . 109.5
H38B C38 H38C . . 109.5
O19 S3 C40 . . 105.4(6)
O19 S3 C39 . . 105.1(5)
C40 S3 C39 . . 98.0(7)
S3 O19 Ag6 . . 130.9(4)
S3 O19 Ag3 . . 123.5(4)
Ag6 O19 Ag3 . . 102.4(3)
S3 C39 H39A . . 109.5
S3 C39 H39B . . 109.5
H39A C39 H39B . . 109.5
S3 C39 H39C . . 109.5
H39A C39 H39C . . 109.5
H39B C39 H39C . . 109.5
S3 C40 H40A . . 109.5
S3 C40 H40B . . 109.5
H40A C40 H40B . . 109.5
S3 C40 H40C . . 109.5
H40A C40 H40C . . 109.5
H40B C40 H40C . . 109.5
O20 S4 C42 . . 104.8(5)
O20 S4 C41 . . 104.3(6)
C42 S4 C41 . . 98.6(7)
S4 O20 Ag6 . . 128.3(4)
S4 O20 Ag4 . . 121.6(4)
Ag6 O20 Ag4 . . 107.1(3)
S4 C41 H41A . . 109.5
S4 C41 H41B . . 109.5
H41A C41 H41B . . 109.5
S4 C41 H41C . . 109.5
H41A C41 H41C . . 109.5
H41B C41 H41C . . 109.5
S4 C42 H42A . . 109.5
S4 C42 H42B . . 109.5
H42A C42 H42B . . 109.5
S4 C42 H42C . . 109.5
H42A C42 H42C . . 109.5
H42B C42 H42C . . 109.5
O21 S5 C43 . . 106.5(6)
O21 S5 C44 . . 104.2(7)
C43 S5 C44 . . 97.0(8)
S5 O21 Ag11 . . 124.0(4)
S5 O21 Ag9 . 2_655 113.1(4)
Ag11 O21 Ag9 . 2_655 120.5(3)
S5 C43 H43A . . 109.5
S5 C43 H43B . . 109.5
H43A C43 H43B . . 109.5
S5 C43 H43C . . 109.5
H43A C43 H43C . . 109.5
H43B C43 H43C . . 109.5
S5 C44 H44A . . 109.5
S5 C44 H44B . . 109.5
H44A C44 H44B . . 109.5
S5 C44 H44C . . 109.5
H44A C44 H44C . . 109.5
H44B C44 H44C . . 109.5
O22 S6 C45 . . 105.0(6)
O22 S6 C46 . . 101.0(7)
C45 S6 C46 . . 97.5(8)
S6 O22 Ag10 . . 111.2(4)
S6 O22 Ag11 . 2_655 132.3(4)
Ag10 O22 Ag11 . 2_655 111.9(3)
S6 C45 H45A . . 109.5
S6 C45 H45B . . 109.5
H45A C45 H45B . . 109.5
S6 C45 H45C . . 109.5
H45A C45 H45C . . 109.5
H45B C45 H45C . . 109.5
S6 C46 H46A . . 109.5
S6 C46 H46B . . 109.5
H46A C46 H46B . . 109.5
S6 C46 H46C . . 109.5
H46A C46 H46C . . 109.5
H46B C46 H46C . . 109.5
C19 O1 Ag4 . 7_666 122.5(7)
C19 O2 Ag2 . . 116.5(7)
O1 C19 O2 . . 128.6(10)
O1 C19 C20 . . 115.5(9)
O2 C19 C20 . . 115.7(9)
F2 C20 F1 . . 108.7(8)
F2 C20 F3 . . 106.0(8)
F1 C20 F3 . . 105.7(8)
F2 C20 C19 . . 110.5(8)
F1 C20 C19 . . 114.3(8)
F3 C20 C19 . . 111.3(9)
C21 O3 Ag1 . . 118.7(6)
C21 O4 Ag3 . . 121.9(6)
O3 C21 O4 . . 129.9(9)
O3 C21 C22 . . 114.3(8)
O4 C21 C22 . . 115.8(8)
F6 C22 F5 . . 107.7(8)
F6 C22 F4 . . 107.2(8)
F5 C22 F4 . . 106.5(8)
F6 C22 C21 . . 111.3(8)
F5 C22 C21 . . 109.3(8)
F4 C22 C21 . . 114.6(8)
C23 O5 Ag2 . . 124.6(7)
C23 O6 Ag4 . 7_666 128.5(7)
O5 C23 O6 . . 129.5(9)
O5 C23 C24 . . 115.2(9)
O6 C23 C24 . . 115.4(8)
F9 C24 F8 . . 107.8(8)
F9 C24 F7 . . 106.8(8)
F8 C24 F7 . . 106.8(8)
F9 C24 C23 . . 110.5(8)
F8 C24 C23 . . 113.4(8)
F7 C24 C23 . . 111.3(8)
C25 O7 Ag5 . . 129.3(8)
C25 O8 Ag6 . . 122.9(8)
O7 C25 O8 . . 130.1(12)
O7 C25 C26 . . 114.9(10)
O8 C25 C26 . . 115.0(10)
F12 C26 F11 . . 108.0(9)
F12 C26 F10 . . 107.4(9)
F11 C26 F10 . . 108.2(8)
F12 C26 C25 . . 111.7(9)
F11 C26 C25 . . 108.8(9)
F10 C26 C25 . . 112.6(9)
C27 O9 Ag5 . . 129.9(8)
C27 O10 Ag11 . . 118.9(7)
O9 C27 O10 . . 130.5(11)
O9 C27 C28 . . 114.7(10)
O10 C27 C28 . . 114.7(9)
F13 C28 F14 . . 109.7(8)
F13 C28 F15 . . 106.2(8)
F14 C28 F15 . . 106.4(8)
F13 C28 C27 . . 114.0(8)
F14 C28 C27 . . 110.7(8)
F15 C28 C27 . . 109.5(8)
C29 O11 Ag7 . . 125.2(7)
C29 O12 Ag9 . . 121.2(7)
O12 C29 O11 . . 130.0(10)
O12 C29 C30 . . 117.1(8)
O11 C29 C30 . . 113.0(8)
F18 C30 F17 . . 108.4(8)
F18 C30 F16 . . 107.3(7)
F17 C30 F16 . . 106.0(7)
F18 C30 C29 . . 112.1(8)
F17 C30 C29 . . 112.7(8)
F16 C30 C29 . . 110.0(8)
C31 O13 Ag8 . . 119.9(7)
C31 O14 Ag9 . . 124.7(7)
O14 C31 O13 . . 130.2(10)
O14 C31 C32 . . 114.1(9)
O13 C31 C32 . . 115.7(9)
F21 C32 F19 . . 108.0(8)
F21 C32 F20 . . 108.0(8)
F19 C32 F20 . . 107.9(8)
F21 C32 C31 . . 112.3(9)
F19 C32 C31 . . 112.3(8)
F20 C32 C31 . . 108.3(8)
C33 O15 Ag8 . . 124.4(7)
C33 O16 Ag10 . . 126.2(7)
O15 C33 O16 . . 130.1(9)
O15 C33 C34 . . 117.6(8)
O16 C33 C34 . . 112.3(8)
F22 C34 F23 . . 108.6(7)
F22 C34 F24 . . 108.3(7)
F23 C34 F24 . . 106.9(7)
F22 C34 C33 . . 112.4(7)
F23 C34 C33 . . 112.1(7)
F24 C34 C33 . . 108.3(7)

loop_
_geom_bond_atom_site_label_1
_geom_bond_atom_site_label_2
_geom_bond_site_symmetry_2
_geom_bond_distance
Ag1 O3 . 2.223(7)
Ag1 C1 . 2.281(9)
Ag1 C1 7_666 2.484(9)
Ag1 Ag1 7_666 2.7742(13)
Ag1 Ag4 . 2.8731(11)
Ag1 Ag3 . 2.9487(10)
Ag1 Ag2 . 2.9522(11)
Ag1 Ag4 7_666 3.2391(10)
Ag1 Ag2 7_666 3.3600(12)
Ag2 O5 . 2.261(8)
Ag2 O2 . 2.276(8)
Ag2 C1 . 2.315(9)
Ag2 O17 . 2.485(11)
Ag2 Ag3 . 3.0337(12)
Ag2 Ag4 7_666 3.2353(13)
Ag2 Ag1 7_666 3.3601(12)
Ag3 O18 . 2.310(7)
Ag3 O4 . 2.324(8)
Ag3 C1 . 2.350(9)
Ag3 O19 . 2.482(8)
Ag3 C2 . 2.709(8)
Ag4 O6 7_666 2.217(7)
Ag4 C1 . 2.313(10)
Ag4 O20 . 2.455(7)
Ag4 O1 7_666 2.547(8)
Ag4 Ag2 7_666 3.2353(13)
Ag4 Ag1 7_666 3.2392(10)
Ag5 C12 . 2.246(8)
Ag5 C5 . 2.277(9)
Ag5 O7 . 2.376(9)
Ag5 O9 . 2.391(9)
Ag5 Ag7 . 2.8474(10)
Ag5 Ag10 . 2.8606(10)
Ag5 Ag9 . 2.9825(10)
Ag5 Ag8 . 3.0038(10)
Ag5 Ag11 . 3.2536(11)
Ag5 Ag6 . 3.3347(10)
Ag6 O8 . 2.248(9)
Ag6 O20 . 2.342(7)
Ag6 C5 . 2.368(9)
Ag6 O19 . 2.442(8)
Ag6 C4 . 2.464(8)
Ag6 Ag7 . 2.9349(11)
Ag7 O11 . 2.151(7)
Ag7 C5 . 2.159(9)
Ag7 O18 . 2.420(7)
Ag7 Ag8 . 2.8593(10)
Ag7 Ag9 . 3.0087(10)
Ag8 C5 . 2.254(9)
Ag8 O13 . 2.257(8)
Ag8 O15 . 2.314(7)
Ag8 Ag9 . 2.9921(11)
Ag8 Ag10 . 3.1228(11)
Ag9 O14 . 2.211(8)
Ag9 C12 . 2.243(9)
Ag9 O12 . 2.374(8)
Ag9 O21 2_655 2.571(7)
Ag9 Ag10 . 2.9723(11)
Ag10 C12 . 2.146(9)
Ag10 O16 . 2.180(7)
Ag10 O22 . 2.488(8)
Ag10 Ag11 . 3.0483(12)
Ag11 O10 . 2.256(8)
Ag11 C12 . 2.317(9)
Ag11 O21 . 2.318(7)
Ag11 C13 . 2.497(10)
Ag11 O22' 2_655 2.544(8)
Ag11 O22 2_655 2.544(8)
C1 C2 . 1.228(13)
C1 Ag1 7_666 2.484(9)
C2 C3 . 1.428(12)
C3 C6 . 1.343(13)
C3 C4 . 1.441(12)
C4 C5 . 1.220(12)
C6 C7 . 1.497(13)
C6 C11 . 1.504(13)
C7 C8 . 1.497(16)
C7 H7A . 0.9900
C7 H7B . 0.9900
C8 C9 . 1.501(16)
C8 H8A . 0.9900
C8 H8B . 0.9900
C9 C10 . 1.517(17)
C9 H9A . 0.9900
C9 H9B . 0.9900
C10 C11 . 1.522(17)
C10 H10A . 0.9900
C10 H10B . 0.9900
C11 H11A . 0.9900
C11 H11B . 0.9900
C12 C13 . 1.210(13)
C13 C14 . 1.440(12)
C14 C15 . 1.35(2)
C14 C13 2_655 1.440(12)
C15 C16 2_655 1.562(15)
C15 C16 . 1.562(15)
C16 C17 . 1.51(3)
C16 H16A . 0.9900
C16 H16B . 0.9900
C17 C18 . 1.577(18)
C17 H17A . 0.9900
C17 H17B . 0.9900
C18 C17 2_655 1.577(18)
C18 H18A . 0.9900
C18 H18B . 0.9900
C16' C17' 2_655 1.51(3)
C16' H16C . 0.9900
C16' H16D . 0.9900
C17' C16' 2_655 1.51(3)
C17' H17C . 0.9900
C17' H17D . 0.9900
S1 O17 . 1.483(11)
S1 C35 . 1.758(17)
S1 C36 . 1.774(17)
C35 H35A . 0.9800
C35 H35B . 0.9800
C35 H35C . 0.9800
C36 H36A . 0.9800
C36 H36B . 0.9800
C36 H36C . 0.9800
S2 O18 . 1.509(7)
S2 C37 . 1.764(15)
S2 C38 . 1.792(13)
C37 H37A . 0.9800
C37 H37B . 0.9800
C37 H37C . 0.9800
C38 H38A . 0.9800
C38 H38B . 0.9800
C38 H38C . 0.9800
S3 O19 . 1.513(8)
S3 C40 . 1.744(14)
S3 C39 . 1.783(11)
C39 H39A . 0.9800
C39 H39B . 0.9800
C39 H39C . 0.9800
C40 H40A . 0.9800
C40 H40B . 0.9800
C40 H40C . 0.9800
S4 O20 . 1.502(7)
S4 C42 . 1.759(12)
S4 C41 . 1.767(12)
C41 H41A . 0.9800
C41 H41B . 0.9800
C41 H41C . 0.9800
C42 H42A . 0.9800
C42 H42B . 0.9800
C42 H42C . 0.9800
S5 O21 . 1.526(8)
S5 C43 . 1.743(13)
S5 C44 . 1.775(17)
O21 Ag9 2_655 2.571(7)
C43 H43A . 0.9800
C43 H43B . 0.9800
C43 H43C . 0.9800
C44 H44A . 0.9800
C44 H44B . 0.9800
C44 H44C . 0.9800
S6 O22 . 1.549(8)
S6 C45 . 1.785(15)
S6 C46 . 1.812(17)
O22 Ag11 2_655 2.544(8)
C45 H45A . 0.9800
C45 H45B . 0.9800
C45 H45C . 0.9800
C46 H46A . 0.9800
C46 H46B . 0.9800
C46 H46C . 0.9800
O1 C19 . 1.223(13)
O1 Ag4 7_666 2.547(8)
O2 C19 . 1.256(13)
C19 C20 . 1.533(13)
C20 F2 . 1.280(8)
C20 F1 . 1.285(8)
C20 F3 . 1.306(9)
O3 C21 . 1.242(12)
O4 C21 . 1.245(12)
C21 C22 . 1.547(13)
C22 F6 . 1.289(8)
C22 F5 . 1.289(9)
C22 F4 . 1.295(8)
O5 C23 . 1.227(13)
O6 C23 . 1.236(12)
O6 Ag4 7_666 2.217(7)
C23 C24 . 1.531(13)
C24 F9 . 1.285(9)
C24 F8 . 1.296(8)
C24 F7 . 1.298(8)
O7 C25 . 1.211(15)
O8 C25 . 1.234(14)
C25 C26 . 1.544(16)
C26 F12 . 1.293(9)
C26 F11 . 1.295(9)
C26 F10 . 1.297(9)
O9 C27 . 1.213(13)
O10 C27 . 1.237(13)
C27 C28 . 1.557(15)
C28 F13 . 1.284(8)
C28 F14 . 1.288(8)
C28 F15 . 1.314(8)
O11 C29 . 1.238(12)
O12 C29 . 1.232(12)
C29 C30 . 1.543(13)
C30 F18 . 1.288(8)
C30 F17 . 1.298(8)
C30 F16 . 1.311(8)
O13 C31 . 1.239(13)
O14 C31 . 1.226(14)
C31 C32 . 1.566(15)
C32 F21 . 1.292(8)
C32 F19 . 1.295(8)
C32 F20 . 1.298(8)
O15 C33 . 1.207(12)
O16 C33 . 1.242(12)
C33 C34 . 1.563(12)
C34 F22 . 1.293(8)
C34 F23 . 1.301(8)
C34 F24 . 1.306(8)

loop_
_geom_torsion_atom_site_label_1
_geom_torsion_atom_site_label_2
_geom_torsion_atom_site_label_3
_geom_torsion_atom_site_label_4
_geom_torsion_site_symmetry_1
_geom_torsion_site_symmetry_4
_geom_torsion
Ag4 C1 C2 Ag3 . . -94.4(4)
Ag2 C1 C2 Ag3 . . 81.5(3)
Ag1 C1 C2 Ag3 7_666 . 174.4(7)
Ag3 C2 C3 C6 . . -165.8(8)
Ag3 C2 C3 C4 . . 12.6(10)
C6 C3 C4 Ag6 . . -116.9(9)
C2 C3 C4 Ag6 . . 64.6(9)
Ag6 C4 C5 Ag7 . . -62.8(9)
Ag6 C4 C5 Ag8 . . -169.6(6)
Ag6 C4 C5 Ag5 . . 81.8(9)
C2 C3 C6 C7 . . -178.4(9)
C4 C3 C6 C7 . . 3.3(15)
C2 C3 C6 C11 . . 2.4(16)
C4 C3 C6 C11 . . -175.9(9)
C3 C6 C7 C8 . . -122.7(11)
C11 C6 C7 C8 . . 56.6(12)
C6 C7 C8 C9 . . -56.2(12)
C7 C8 C9 C10 . . 55.7(14)
C8 C9 C10 C11 . . -54.3(14)
C3 C6 C11 C10 . . 124.2(11)
C7 C6 C11 C10 . . -55.1(13)
C9 C10 C11 C6 . . 53.3(13)
Ag10 C12 C13 C14 . . 21(6)
Ag9 C12 C13 C14 . . -77(6)
Ag5 C12 C13 C14 . . -177(5)
Ag11 C12 C13 C14 . . 100(6)
Ag10 C12 C13 Ag11 . . -78.8(9)
Ag9 C12 C13 Ag11 . . -176.8(5)
Ag5 C12 C13 Ag11 . . 83.0(12)
C12 C13 C14 C15 . . 151(5)
Ag11 C13 C14 C15 . . -113.1(4)
C12 C13 C14 C13 . 2_655 -29(5)
Ag11 C13 C14 C13 . 2_655 66.9(4)
C13 C14 C15 C16 . 2_655 -161.9(11)
C13 C14 C15 C16 2_655 2_655 18.1(11)
C13 C14 C15 C16 . . 18.1(11)
C13 C14 C15 C16 2_655 . -161.9(11)
C14 C15 C16 C17 . . -145.4(9)
C16 C15 C16 C17 2_655 . 34.6(9)
C15 C16 C17 C18 . . -67.3(17)
C16 C17 C18 C17 . 2_655 36.6(9)
C35 S1 O17 Ag2 . . 35.2(10)
C36 S1 O17 Ag2 . . -69.0(9)
C37 S2 O18 Ag3 . . 84.9(8)
C38 S2 O18 Ag3 . . -16.8(9)
C37 S2 O18 Ag7 . . -96.8(7)
C38 S2 O18 Ag7 . . 161.5(6)
C40 S3 O19 Ag6 . . 66.6(9)
C39 S3 O19 Ag6 . . -36.4(8)
C40 S3 O19 Ag3 . . -89.7(8)
C39 S3 O19 Ag3 . . 167.3(6)
C42 S4 O20 Ag6 . . 42.4(8)
C41 S4 O20 Ag6 . . -60.7(7)
C42 S4 O20 Ag4 . . -160.0(6)
C41 S4 O20 Ag4 . . 96.9(6)
C43 S5 O21 Ag11 . . 68.5(8)
C44 S5 O21 Ag11 . . -33.4(10)
C43 S5 O21 Ag9 . 2_655 -129.1(6)
C44 S5 O21 Ag9 . 2_655 129.1(8)
C45 S6 O22 Ag10 . . -178.6(6)
C46 S6 O22 Ag10 . . 80.4(7)
C45 S6 O22 Ag11 . 2_655 28.0(9)
C46 S6 O22 Ag11 . 2_655 -72.9(8)
Ag4 O1 C19 O2 7_666 . -40.0(16)
Ag4 O1 C19 C20 7_666 . 144.9(7)
Ag2 O2 C19 O1 . . -6.9(16)
Ag2 O2 C19 C20 . . 168.1(6)
O1 C19 C20 F2 . . -70.1(13)
O2 C19 C20 F2 . . 114.2(11)
O1 C19 C20 F1 . . 167.0(11)
O2 C19 C20 F1 . . -8.7(14)
O1 C19 C20 F3 . . 47.4(13)
O2 C19 C20 F3 . . -128.3(11)
Ag1 O3 C21 O4 . . -8.0(15)
Ag1 O3 C21 C22 . . 170.8(6)
Ag3 O4 C21 O3 . . -23.5(16)
Ag3 O4 C21 C22 . . 157.8(6)
O3 C21 C22 F6 . . 155.6(10)
O4 C21 C22 F6 . . -25.5(13)
O3 C21 C22 F5 . . -85.6(11)
O4 C21 C22 F5 . . 93.3(11)
O3 C21 C22 F4 . . 33.8(13)
O4 C21 C22 F4 . . -147.3(10)
Ag2 O5 C23 O6 . . -4.2(17)
Ag2 O5 C23 C24 . . 175.3(6)
Ag4 O6 C23 O5 7_666 . -19.8(17)
Ag4 O6 C23 C24 7_666 . 160.6(6)
O5 C23 C24 F9 . . -117.3(11)
O6 C23 C24 F9 . . 62.3(12)
O5 C23 C24 F8 . . 3.8(13)
O6 C23 C24 F8 . . -176.5(10)
O5 C23 C24 F7 . . 124.3(10)
O6 C23 C24 F7 . . -56.1(12)
Ag5 O7 C25 O8 . . 30(2)
Ag5 O7 C25 C26 . . -148.5(9)
Ag6 O8 C25 O7 . . -2(2)
Ag6 O8 C25 C26 . . 176.3(7)
O7 C25 C26 F12 . . -151.5(12)
O8 C25 C26 F12 . . 29.7(15)
O7 C25 C26 F11 . . 89.4(13)
O8 C25 C26 F11 . . -89.4(12)
O7 C25 C26 F10 . . -30.5(14)
O8 C25 C26 F10 . . 150.7(11)
Ag5 O9 C27 O10 . . -22(2)
Ag5 O9 C27 C28 . . 154.1(9)
Ag11 O10 C27 O9 . . -10.4(19)
Ag11 O10 C27 C28 . . 173.4(6)
O9 C27 C28 F13 . . 171.5(11)
O10 C27 C28 F13 . . -11.7(14)
O9 C27 C28 F14 . . 47.3(14)
O10 C27 C28 F14 . . -135.9(11)
O9 C27 C28 F15 . . -69.7(13)
O10 C27 C28 F15 . . 107.1(11)
Ag9 O12 C29 O11 . . 11.4(17)
Ag9 O12 C29 C30 . . -168.5(6)
Ag7 O11 C29 O12 . . 11.5(17)
Ag7 O11 C29 C30 . . -168.6(6)
O12 C29 C30 F18 . . -6.2(13)
O11 C29 C30 F18 . . 173.8(9)
O12 C29 C30 F17 . . -128.9(10)
O11 C29 C30 F17 . . 51.2(11)
O12 C29 C30 F16 . . 113.1(10)
O11 C29 C30 F16 . . -66.9(11)
Ag9 O14 C31 O13 . . 10.8(18)
Ag9 O14 C31 C32 . . -166.8(6)
Ag8 O13 C31 O14 . . 16.2(17)
Ag8 O13 C31 C32 . . -166.3(6)
O14 C31 C32 F21 . . -20.2(13)
O13 C31 C32 F21 . . 161.9(10)
O14 C31 C32 F19 . . -142.1(10)
O13 C31 C32 F19 . . 40.0(13)
O14 C31 C32 F20 . . 98.9(11)
O13 C31 C32 F20 . . -79.0(11)
Ag8 O15 C33 O16 . . -11.9(17)
Ag8 O15 C33 C34 . . 170.8(6)
Ag10 O16 C33 O15 . . -8.7(17)
Ag10 O16 C33 C34 . . 168.7(6)
O15 C33 C34 F22 . . -145.2(9)
O16 C33 C34 F22 . . 37.1(11)
O15 C33 C34 F23 . . -22.5(12)
O16 C33 C34 F23 . . 159.8(8)
O15 C33 C34 F24 . . 95.1(10)
O16 C33 C34 F24 . . -82.6(10)
